data_7024630
loop_
_publ_author_name
'Sakai, Ken-Ichi'
'Takahashi, Sami'
'Kobayashi, Ataru'
'Akutagawa, Tomoyuki'
'Nakamura, Takayoshi'
'Dosen, Masaaki'
'Kato, Masako'
'Nagashima, Umpei'

_publ_section_title
;
 Excited state intramolecular proton transfer (ESIPT) in six-coordinated
 zinc(ii)-quinoxaline complexes with ligand hydrogen bonds: their
 fluorescent properties sensitive to axial positions.
;
_journal_issue 8
_journal_name_full 'Dalton transactions (Cambridge, England : 2003)'
_journal_page_first 1989
_journal_page_last 1995
_journal_paper_doi 10.1039/b919613g
_journal_volume 39
_journal_year 2010
_chemical_formula_moiety 'C9 H6 N2 O3 '
_chemical_formula_sum 'C9 H6 N2 O3'
_chemical_formula_weight 190.16
_chemical_name_common zn-hqxc-dmso
_space_group_IT_number 2
_symmetry_cell_setting triclinic
_symmetry_Int_Tables_number 2
_symmetry_space_group_name_Hall '-P 1'
_symmetry_space_group_name_H-M 'P -1'
_cell_angle_alpha 93.707(3)
_cell_angle_beta 102.937(3)
_cell_angle_gamma 111.884(4)
_cell_formula_units_Z 4
_cell_length_a 7.4307(7)
_cell_length_b 7.8217(7)
_cell_length_c 15.6209(13)
_cell_measurement_reflns_used 5104
_cell_measurement_temperature 293
_cell_measurement_theta_max 27.5
_cell_measurement_theta_min 3.0
_cell_volume 810.01(13)
_computing_cell_refinement PROCESS-AUTO
_computing_data_collection PROCESS-AUTO
_computing_data_reduction CrystalStructure
_computing_publication_material 'CrystalStructure 3.8'
_computing_structure_refinement SHELXL
_computing_structure_solution SHELXS97
_diffrn_ambient_temperature 293
_diffrn_detector_area_resol_mean 10.00
_diffrn_measured_fraction_theta_full 0.988
_diffrn_measured_fraction_theta_max 0.988
_diffrn_measurement_device_type 'Rigaku RAXIS-RAPID'
_diffrn_measurement_method \w
_diffrn_radiation_type 'Mo K\a'
_diffrn_radiation_wavelength 0.71075
_diffrn_reflns_av_R_equivalents 0.021
_diffrn_reflns_limit_h_max 9
_diffrn_reflns_limit_h_min -9
_diffrn_reflns_limit_k_max 9
_diffrn_reflns_limit_k_min -10
_diffrn_reflns_limit_l_max 20
_diffrn_reflns_limit_l_min -20
_diffrn_reflns_number 7870
_diffrn_reflns_theta_full 27.46
_diffrn_reflns_theta_max 27.46
_exptl_absorpt_coefficient_mu 0.120
_exptl_absorpt_correction_T_max 0.988
_exptl_absorpt_correction_T_min 0.871
_exptl_absorpt_correction_type multi-scan
_exptl_absorpt_process_details
;
Higashi, T. (1995). Program for Absorption Correction.
Rigaku Corporation, Tokyo, Japan.
;
_exptl_crystal_colour yellow
_exptl_crystal_density_diffrn 1.559
_exptl_crystal_density_method 'not measured'
_exptl_crystal_description block
_exptl_crystal_F_000 392.00
_exptl_crystal_size_max 0.20
_exptl_crystal_size_mid 0.10
_exptl_crystal_size_min 0.10
_refine_diff_density_max 0.27
_refine_diff_density_min -0.27
_refine_ls_extinction_method none
_refine_ls_goodness_of_fit_ref 1.146
_refine_ls_hydrogen_treatment refall
_refine_ls_number_parameters 270
_refine_ls_number_reflns 3661
_refine_ls_R_factor_gt 0.0400
_refine_ls_shift/su_max 0.0000
_refine_ls_structure_factor_coef Fsqd
_refine_ls_weighting_details 'w = 1/[\s^2^(Fo^2^)+(0.0706P)^2^+0.1653P] where P=(Fo^2^+2Fc^2^)/3'
_refine_ls_weighting_scheme calc
_refine_ls_wR_factor_ref 0.1616
_reflns_number_gt 2126
_reflns_number_total 3661
_reflns_threshold_expression F^2^>2.0\s(F^2^)
_cod_data_source_file b919613g.txt
_cod_data_source_block '_hqxcH'
_cod_original_cell_volume 810.00(12)
_cod_original_formula_sum 'C9 H6 N2 O3 '
_cod_database_code 7024630

loop_
_symmetry_equiv_pos_site_id
_symmetry_equiv_pos_as_xyz
1 +X,+Y,+Z
2 -X,-Y,-Z

loop_
_atom_site_label
_atom_site_type_symbol
_atom_site_fract_x
_atom_site_fract_y
_atom_site_fract_z
_atom_site_U_iso_or_equiv
_atom_site_adp_type
_atom_site_occupancy
_atom_site_symmetry_multiplicity
_atom_site_calc_flag
_atom_site_refinement_flags
O(1) O -0.0689(2) -0.0202(2) 0.09994(11) 0.0615(5) Uani 1.00 1 d .
O(2) O -0.1316(3) -0.0027(2) 0.25439(12) 0.0675(5) Uani 1.00 1 d .
O(3) O -0.0258(2) 0.2712(2) 0.33824(10) 0.0557(4) Uani 1.00 1 d .
O(4) O 0.9189(2) 0.6529(2) 0.39297(11) 0.0552(4) Uani 1.00 1 d .
O(5) O 0.7533(3) 0.5622(2) 0.22624(13) 0.0724(5) Uani 1.00 1 d .
O(6) O 0.4961(3) 0.2913(2) 0.17496(12) 0.0733(5) Uani 1.00 1 d .
N(1) N 0.0976(2) 0.2482(2) 0.05301(12) 0.0449(4) Uani 1.00 1 d .
N(2) N 0.1162(2) 0.4515(2) 0.20751(11) 0.0454(4) Uani 1.00 1 d .
N(3) N 0.7601(2) 0.4862(2) 0.48739(12) 0.0416(4) Uani 1.00 1 d .
N(4) N 0.4578(2) 0.2480(2) 0.34396(12) 0.0442(4) Uani 1.00 1 d .
C(1) C -0.0430(3) 0.1817(3) 0.26871(14) 0.0468(5) Uani 1.00 1 d .
C(2) C 0.0348(3) 0.2705(2) 0.19506(13) 0.0416(4) Uani 1.00 1 d .
C(3) C 0.0174(3) 0.1547(3) 0.11345(14) 0.0460(5) Uani 1.00 1 d .
C(4) C 0.1898(3) 0.4400(2) 0.06441(14) 0.0432(4) Uani 1.00 1 d .
C(5) C 0.2748(3) 0.5316(3) 0.00116(15) 0.0528(5) Uani 1.00 1 d .
C(6) C 0.3632(4) 0.7225(3) 0.01686(19) 0.0664(7) Uani 1.00 1 d .
C(7) C 0.3639(4) 0.8263(3) 0.09357(18) 0.0664(7) Uani 1.00 1 d .
C(8) C 0.2795(3) 0.7365(3) 0.15562(16) 0.0568(6) Uani 1.00 1 d .
C(9) C 0.1935(3) 0.5411(2) 0.14319(14) 0.0444(5) Uani 1.00 1 d .
C(10) C 0.6144(3) 0.4070(3) 0.23730(16) 0.0521(5) Uani 1.00 1 d .
C(11) C 0.6097(3) 0.3856(2) 0.33186(14) 0.0420(4) Uani 1.00 1 d .
C(12) C 0.7753(3) 0.5188(2) 0.40526(14) 0.0420(4) Uani 1.00 1 d .
C(13) C 0.6017(2) 0.3427(2) 0.50328(14) 0.0378(4) Uani 1.00 1 d .
C(14) C 0.5915(3) 0.3151(3) 0.58955(15) 0.0457(5) Uani 1.00 1 d .
C(15) C 0.4291(3) 0.1712(3) 0.60126(16) 0.0521(5) Uani 1.00 1 d .
C(16) C 0.2754(3) 0.0510(3) 0.52868(18) 0.0542(5) Uani 1.00 1 d .
C(17) C 0.2849(3) 0.0766(2) 0.44418(16) 0.0495(5) Uani 1.00 1 d .
C(18) C 0.4482(3) 0.2235(2) 0.42967(14) 0.0408(4) Uani 1.00 1 d .
H(1) H 0.2718 0.4646 -0.0509 0.063 Uiso 1.00 1 c R
H(2) H 0.4244 0.7849 -0.0243 0.080 Uiso 1.00 1 c R
H(3) H 0.4218 0.9561 0.1021 0.080 Uiso 1.00 1 c R
H(4) H 0.2789 0.8052 0.2064 0.068 Uiso 1.00 1 c R
H(5) H 0.6934 0.3933 0.6384 0.055 Uiso 1.00 1 c R
H(6) H 0.4207 0.1529 0.6587 0.062 Uiso 1.00 1 c R
H(7) H 0.1666 -0.0465 0.5382 0.065 Uiso 1.00 1 c R
H(8) H 0.1827 -0.0037 0.3960 0.059 Uiso 1.00 1 c R
H(9) H 0.088(3) 0.177(3) 0.0020(18) 0.066(7) Uiso 1.00 1 c .
H(10) H 0.859(4) 0.565(4) 0.536(2) 0.078(8) Uiso 1.00 1 c .
H(11) H -0.144(6) -0.053(5) 0.186(3) 0.148(15) Uiso 1.00 1 c .
H(12) H 0.836(5) 0.628(4) 0.291(2) 0.113(12) Uiso 1.00 1 c .

loop_
_atom_site_aniso_label
_atom_site_aniso_U_11
_atom_site_aniso_U_22
_atom_site_aniso_U_33
_atom_site_aniso_U_12
_atom_site_aniso_U_13
_atom_site_aniso_U_23
O(1) 0.0858(12) 0.0390(8) 0.0482(9) 0.0096(8) 0.0266(8) -0.0063(7)
O(2) 0.0935(13) 0.0454(9) 0.0499(10) 0.0086(8) 0.0279(9) 0.0016(7)
O(3) 0.0705(10) 0.0557(9) 0.0394(8) 0.0230(8) 0.0179(7) -0.0002(7)
O(4) 0.0464(8) 0.0500(9) 0.0576(9) 0.0063(7) 0.0160(7) 0.0017(7)
O(5) 0.0749(12) 0.0780(12) 0.0540(11) 0.0154(10) 0.0233(9) 0.0113(9)
O(6) 0.0841(12) 0.0779(12) 0.0430(9) 0.0245(10) 0.0063(9) -0.0049(9)
N(1) 0.0545(10) 0.0414(9) 0.0334(8) 0.0141(8) 0.0127(8) -0.0022(7)
N(2) 0.0546(10) 0.0412(9) 0.0363(9) 0.0171(8) 0.0095(7) 0.0008(7)
N(3) 0.0376(8) 0.0390(8) 0.0412(9) 0.0116(7) 0.0057(7) -0.0022(7)
N(4) 0.0444(9) 0.0389(9) 0.0433(9) 0.0157(7) 0.0044(7) -0.0023(7)
C(1) 0.0541(12) 0.0444(11) 0.0376(11) 0.0161(9) 0.0116(9) 0.0007(9)
C(2) 0.0493(11) 0.0385(10) 0.0322(9) 0.0136(9) 0.0105(8) -0.0001(8)
C(3) 0.0542(12) 0.0421(11) 0.0369(10) 0.0150(9) 0.0125(9) -0.0019(9)
C(4) 0.0465(11) 0.0424(10) 0.0371(10) 0.0162(9) 0.0074(8) 0.0054(8)
C(5) 0.0591(13) 0.0563(13) 0.0421(12) 0.0202(11) 0.0162(10) 0.0090(10)
C(6) 0.0711(16) 0.0611(15) 0.0611(15) 0.0170(13) 0.0200(13) 0.0203(12)
C(7) 0.0777(17) 0.0460(12) 0.0624(16) 0.0134(12) 0.0128(13) 0.0112(12)
C(8) 0.0730(15) 0.0427(11) 0.0476(13) 0.0188(11) 0.0109(11) 0.0033(10)
C(9) 0.0508(11) 0.0403(10) 0.0371(10) 0.0155(9) 0.0076(9) 0.0029(8)
C(10) 0.0545(13) 0.0570(13) 0.0456(12) 0.0252(11) 0.0115(10) 0.0020(11)
C(11) 0.0417(10) 0.0404(10) 0.0414(11) 0.0172(9) 0.0073(8) -0.0014(8)
C(12) 0.0373(10) 0.0388(10) 0.0471(11) 0.0142(9) 0.0100(9) -0.0016(8)
C(13) 0.0365(9) 0.0321(9) 0.0450(11) 0.0146(7) 0.0107(8) 0.0023(8)
C(14) 0.0461(11) 0.0448(11) 0.0454(11) 0.0196(9) 0.0096(9) 0.0023(9)
C(15) 0.0583(13) 0.0528(12) 0.0525(13) 0.0262(11) 0.0208(11) 0.0127(10)
C(16) 0.0470(12) 0.0460(12) 0.0688(16) 0.0166(10) 0.0169(11) 0.0105(11)
C(17) 0.0426(11) 0.0367(10) 0.0592(14) 0.0110(9) 0.0050(10) 0.0000(9)
C(18) 0.0407(10) 0.0342(9) 0.0438(11) 0.0149(8) 0.0058(8) -0.0006(8)

loop_
_atom_type_symbol
_atom_type_description
_atom_type_scat_dispersion_real
_atom_type_scat_dispersion_imag
_atom_type_scat_source
C C 0.003 0.002
;
International Tables for Crystallography
(1992, Vol. C, Tables 4.2.6.8 and 6.1.1.4)
;
H H 0.000 0.000
;
International Tables for Crystallography
(1992, Vol. C, Table 6.1.1.4)
;
O O 0.011 0.006
;
International Tables for Crystallography
(1992, Vol. C, Tables 4.2.6.8 and 6.1.1.4)
;
N N 0.006 0.003
;
International Tables for Crystallography
(1992, Vol. C, Tables 4.2.6.8 and 6.1.1.4)
;

loop_
_geom_angle_atom_site_label_1
_geom_angle_atom_site_label_2
_geom_angle_atom_site_label_3
_geom_angle
_geom_angle_publ_flag
C(3) N(1) C(4) 123.58(19) yes
C(2) N(2) C(9) 119.58(19) yes
C(12) N(3) C(13) 123.49(15) yes
C(11) N(4) C(18) 119.00(15) yes
O(2) C(1) O(3) 120.8(2) yes
O(2) C(1) C(2) 116.46(19) yes
O(3) C(1) C(2) 122.71(19) yes
N(2) C(2) C(1) 116.79(19) yes
N(2) C(2) C(3) 122.75(19) yes
C(1) C(2) C(3) 120.46(17) yes
O(1) C(3) N(1) 121.8(2) yes
O(1) C(3) C(2) 122.7(2) yes
N(1) C(3) C(2) 115.58(18) yes
N(1) C(4) C(5) 121.9(2) yes
N(1) C(4) C(9) 117.3(2) yes
C(5) C(4) C(9) 120.78(19) yes
C(4) C(5) C(6) 118.7(2) yes
C(5) C(6) C(7) 121.5(2) yes
C(6) C(7) C(8) 119.8(2) yes
C(7) C(8) C(9) 120.2(2) yes
N(2) C(9) C(4) 121.14(18) yes
N(2) C(9) C(8) 119.9(2) yes
C(4) C(9) C(8) 118.9(2) yes
O(5) C(10) O(6) 121.7(2) yes
O(5) C(10) C(11) 116.15(17) yes
O(6) C(10) C(11) 122.2(2) yes
N(4) C(11) C(10) 117.26(16) yes
N(4) C(11) C(12) 123.5(2) yes
C(10) C(11) C(12) 119.19(17) yes
O(4) C(12) N(3) 122.01(16) yes
O(4) C(12) C(11) 123.1(2) yes
N(3) C(12) C(11) 114.90(17) yes
N(3) C(13) C(14) 121.50(15) yes
N(3) C(13) C(18) 118.09(19) yes
C(14) C(13) C(18) 120.41(17) yes
C(13) C(14) C(15) 118.88(17) yes
C(14) C(15) C(16) 121.4(2) yes
C(15) C(16) C(17) 120.0(2) yes
C(16) C(17) C(18) 120.14(17) yes
N(4) C(18) C(13) 120.95(17) yes
N(4) C(18) C(17) 119.90(16) yes
C(13) C(18) C(17) 119.1(2) yes
C(1) O(2) H(11) 109(2) no
C(10) O(5) H(12) 104(2) no
C(3) N(1) H(9) 116.3(17) no
C(4) N(1) H(9) 120.1(17) no
C(12) N(3) H(10) 119.0(19) no
C(13) N(3) H(10) 117.5(19) no
C(4) C(5) H(1) 120.7 no
C(6) C(5) H(1) 120.7 no
C(5) C(6) H(2) 119.2 no
C(7) C(6) H(2) 119.2 no
C(6) C(7) H(3) 120.1 no
C(8) C(7) H(3) 120.1 no
C(7) C(8) H(4) 119.9 no
C(9) C(8) H(4) 119.9 no
C(13) C(14) H(5) 120.6 no
C(15) C(14) H(5) 120.6 no
C(14) C(15) H(6) 119.3 no
C(16) C(15) H(6) 119.3 no
C(15) C(16) H(7) 120.0 no
C(17) C(16) H(7) 120.0 no
C(16) C(17) H(8) 119.9 no
C(18) C(17) H(8) 119.9 no

loop_
_geom_bond_atom_site_label_1
_geom_bond_atom_site_label_2
_geom_bond_distance
_geom_bond_publ_flag
O(1) C(3) 1.255(2) yes
O(2) C(1) 1.322(2) yes
O(3) C(1) 1.208(2) yes
O(4) C(12) 1.249(2) yes
O(5) C(10) 1.320(3) yes
O(6) C(10) 1.204(2) yes
N(1) C(3) 1.341(3) yes
N(1) C(4) 1.377(2) yes
N(2) C(2) 1.297(2) yes
N(2) C(9) 1.372(2) yes
N(3) C(12) 1.345(2) yes
N(3) C(13) 1.374(2) yes
N(4) C(11) 1.298(2) yes
N(4) C(18) 1.378(2) yes
C(1) C(2) 1.497(3) yes
C(2) C(3) 1.467(3) yes
C(4) C(5) 1.387(3) yes
C(4) C(9) 1.408(3) yes
C(5) C(6) 1.368(3) yes
C(6) C(7) 1.401(4) yes
C(7) C(8) 1.363(3) yes
C(8) C(9) 1.400(3) yes
C(10) C(11) 1.504(3) yes
C(11) C(12) 1.474(2) yes
C(13) C(14) 1.393(3) yes
C(13) C(18) 1.405(2) yes
C(14) C(15) 1.368(3) yes
C(15) C(16) 1.398(2) yes
C(16) C(17) 1.361(3) yes
C(17) C(18) 1.401(2) yes
O(2) H(11) 1.08(4) no
O(5) H(12) 1.04(3) no
N(1) H(9) 0.91(2) no
N(3) H(10) 0.93(2) no
C(5) H(1) 0.930 no
C(6) H(2) 0.930 no
C(7) H(3) 0.930 no
C(8) H(4) 0.930 no
C(14) H(5) 0.930 no
C(15) H(6) 0.930 no
C(16) H(7) 0.930 no
C(17) H(8) 0.930 no

loop_
_geom_contact_atom_site_label_1
_geom_contact_atom_site_label_2
_geom_contact_distance
_geom_contact_site_symmetry_2
O(1) O(1) 3.495(2) 2_555
O(1) N(1) 2.806(2) 2_555
O(1) C(3) 3.575(3) 2_555
O(2) O(5) 3.158(2) 1_445
O(2) C(15) 3.486(3) 2_556
O(3) O(4) 3.249(2) 1_455
O(3) O(5) 3.599(3) 1_455
O(3) N(3) 3.008(2) 2_666
O(3) C(10) 3.348(3) 1_455
O(3) C(11) 3.138(3) 1_455
O(3) C(12) 3.097(3) 1_455
O(3) C(14) 3.503(2) 2_666
O(3) C(17) 3.409(3) .
O(4) O(3) 3.249(2) 1_655
O(4) N(3) 3.250(2) 2_766
O(4) C(13) 3.554(2) 2_766
O(4) C(14) 3.499(3) 2_766
O(4) C(15) 3.366(3) 2_666
O(4) C(16) 3.419(2) 1_665
O(4) C(16) 3.444(3) 2_666
O(4) C(17) 3.314(2) 1_665
O(5) O(2) 3.158(2) 1_665
O(5) O(3) 3.599(3) 1_655
O(5) N(2) 3.189(3) 1_655
O(5) C(5) 3.524(3) 2_665
O(6) N(1) 3.026(2) .
O(6) C(2) 3.457(3) .
O(6) C(3) 3.197(3) .
O(6) C(4) 3.161(3) .
O(6) C(6) 3.395(3) 2_665
O(6) C(7) 3.462(3) 1_545
O(6) C(9) 3.468(3) .
N(1) O(1) 2.806(2) 2_555
N(1) O(6) 3.026(2) .
N(1) C(6) 3.452(3) 2_565
N(1) C(7) 3.488(3) 2_565
N(2) O(5) 3.189(3) 1_455
N(2) C(14) 3.363(2) 2_666
N(3) O(3) 3.008(2) 2_666
N(3) O(4) 3.250(2) 2_766
N(3) N(3) 3.420(2) 2_766
N(3) C(12) 3.499(2) 2_766
N(3) C(13) 3.446(3) 2_666
N(3) C(14) 3.542(3) 2_666
N(3) C(18) 3.518(3) 2_666
N(4) C(1) 3.467(3) .
N(4) C(2) 3.537(2) .
C(1) N(4) 3.467(3) .
C(1) C(10) 3.567(4) 1_455
C(1) C(17) 3.594(3) .
C(2) O(6) 3.457(3) .
C(2) N(4) 3.537(2) .
C(3) O(1) 3.575(3) 2_555
C(3) O(6) 3.197(3) .
C(3) C(6) 3.573(4) 2_565
C(4) O(6) 3.161(3) .
C(4) C(4) 3.544(3) 2_565
C(4) C(5) 3.469(3) 2_565
C(5) O(5) 3.524(3) 2_665
C(5) C(4) 3.469(3) 2_565
C(5) C(5) 3.568(4) 2_665
C(5) C(9) 3.516(3) 2_565
C(6) O(6) 3.395(3) 2_665
C(6) N(1) 3.452(3) 2_565
C(6) C(3) 3.573(4) 2_565
C(7) O(6) 3.462(3) 1_565
C(7) N(1) 3.488(3) 2_565
C(9) O(6) 3.468(3) .
C(9) C(5) 3.516(3) 2_565
C(10) O(3) 3.348(3) 1_655
C(10) C(1) 3.567(4) 1_655
C(11) O(3) 3.138(3) 1_655
C(11) C(14) 3.504(3) 2_666
C(12) O(3) 3.097(3) 1_655
C(12) N(3) 3.499(2) 2_766
C(12) C(14) 3.442(3) 2_666
C(12) C(15) 3.303(3) 2_666
C(13) O(4) 3.554(2) 2_766
C(13) N(3) 3.446(3) 2_666
C(13) C(13) 3.329(3) 2_666
C(13) C(16) 3.559(3) 2_656
C(14) O(3) 3.503(2) 2_666
C(14) O(4) 3.499(3) 2_766
C(14) N(2) 3.363(2) 2_666
C(14) N(3) 3.542(3) 2_666
C(14) C(11) 3.504(3) 2_666
C(14) C(12) 3.442(3) 2_666
C(14) C(17) 3.552(3) 2_656
C(15) O(2) 3.486(3) 2_556
C(15) O(4) 3.366(3) 2_666
C(15) C(12) 3.303(3) 2_666
C(15) C(17) 3.513(4) 2_656
C(15) C(18) 3.563(3) 2_656
C(16) O(4) 3.419(2) 1_445
C(16) O(4) 3.444(3) 2_666
C(16) C(13) 3.559(3) 2_656
C(16) C(18) 3.481(3) 2_656
C(17) O(3) 3.409(3) .
C(17) O(4) 3.314(2) 1_445
C(17) C(1) 3.594(3) .
C(17) C(14) 3.552(3) 2_656
C(17) C(15) 3.513(4) 2_656
C(18) N(3) 3.518(3) 2_666
C(18) C(15) 3.563(3) 2_656
C(18) C(16) 3.481(3) 2_656
O(1) H(1) 3.190 2_555
O(1) H(2) 3.512 1_445
O(1) H(4) 3.509 1_545
O(1) H(9) 1.89(2) 2_555
O(2) H(3) 3.513 1_445
O(2) H(6) 2.732 2_556
O(2) H(7) 3.318 2_556
O(2) H(8) 2.837 .
O(2) H(12) 2.91(4) 1_445
O(3) H(5) 2.786 2_666
O(3) H(6) 3.527 2_556
O(3) H(7) 2.808 2_556
O(3) H(8) 3.154 .
O(3) H(10) 2.10(2) 2_666
O(3) H(12) 3.38(4) 1_455
O(4) H(5) 3.171 2_766
O(4) H(6) 3.381 2_666
O(4) H(7) 2.877 1_665
O(4) H(7) 3.518 2_666
O(4) H(8) 2.660 1_665
O(4) H(10) 2.89(3) 2_766
O(5) H(1) 2.692 2_665
O(5) H(6) 3.541 2_666
O(5) H(11) 2.96(4) 1_665
O(6) H(1) 3.146 2_665
O(6) H(2) 2.635 2_665
O(6) H(3) 2.593 1_545
O(6) H(9) 3.36(2) .
N(1) H(9) 3.07(2) 2_555
N(2) H(5) 2.467 2_666
N(2) H(12) 3.32(4) 1_455
N(3) H(10) 3.10(3) 2_766
N(4) H(4) 3.565 1_545
N(4) H(5) 3.405 2_666
N(4) H(6) 3.572 2_656
C(1) H(5) 3.340 2_666
C(1) H(6) 3.513 2_556
C(1) H(7) 3.463 2_556
C(1) H(8) 3.092 .
C(1) H(10) 3.23(2) 2_666
C(2) H(5) 3.251 2_666
C(3) H(2) 3.483 2_565
C(3) H(9) 2.80(2) 2_555
C(5) H(1) 3.272 2_665
C(6) H(1) 3.492 2_665
C(6) H(2) 3.560 2_675
C(6) H(3) 3.357 2_675
C(7) H(2) 3.243 2_675
C(7) H(9) 3.35(2) 2_565
C(7) H(11) 3.36(4) 1_665
C(8) H(5) 3.422 2_666
C(8) H(6) 3.077 2_666
C(8) H(9) 3.54(2) 2_565
C(9) H(1) 3.418 2_565
C(9) H(5) 3.283 2_666
C(10) H(1) 3.324 2_665
C(10) H(2) 3.465 2_665
C(10) H(3) 3.587 1_545
C(11) H(5) 3.398 2_666
C(12) H(6) 3.491 2_666
C(12) H(10) 2.99(3) 2_766
C(13) H(7) 3.468 2_656
C(14) H(4) 3.416 2_666
C(14) H(8) 3.428 2_656
C(15) H(4) 3.238 2_666
C(15) H(8) 3.579 2_656
C(15) H(12) 3.56(4) 2_666
C(16) H(7) 3.202 2_556
C(17) H(7) 3.350 2_556
C(17) H(10) 3.37(3) 2_666
C(18) H(7) 3.572 2_656
C(18) H(10) 3.39(3) 2_666
H(1) O(1) 3.190 2_555
H(1) O(5) 2.692 2_665
H(1) O(6) 3.146 2_665
H(1) C(5) 3.272 2_665
H(1) C(6) 3.492 2_665
H(1) C(9) 3.418 2_565
H(1) C(10) 3.324 2_665
H(1) H(1) 3.227 2_665
H(1) H(2) 3.561 2_665
H(1) H(11) 3.417 2_555
H(2) O(1) 3.512 1_665
H(2) O(6) 2.635 2_665
H(2) C(3) 3.483 2_565
H(2) C(6) 3.560 2_675
H(2) C(7) 3.243 2_675
H(2) C(10) 3.465 2_665
H(2) H(1) 3.561 2_665
H(2) H(2) 3.104 2_675
H(2) H(3) 2.470 2_675
H(2) H(9) 3.456 2_665
H(3) O(2) 3.513 1_665
H(3) O(6) 2.593 1_565
H(3) C(6) 3.357 2_675
H(3) C(10) 3.587 1_565
H(3) H(2) 2.470 2_675
H(3) H(9) 3.490 2_565
H(3) H(11) 3.233 1_665
H(4) O(1) 3.509 1_565
H(4) N(4) 3.565 1_565
H(4) C(14) 3.416 2_666
H(4) C(15) 3.238 2_666
H(4) H(5) 2.973 2_666
H(4) H(6) 2.606 2_666
H(4) H(8) 3.563 1_565
H(5) O(3) 2.786 2_666
H(5) O(4) 3.171 2_766
H(5) N(2) 2.467 2_666
H(5) N(4) 3.405 2_666
H(5) C(1) 3.340 2_666
H(5) C(2) 3.251 2_666
H(5) C(8) 3.422 2_666
H(5) C(9) 3.283 2_666
H(5) C(11) 3.398 2_666
H(5) H(4) 2.973 2_666
H(5) H(8) 3.539 2_656
H(5) H(12) 3.491 2_766
H(6) O(2) 2.732 2_556
H(6) O(3) 3.527 2_556
H(6) O(4) 3.381 2_666
H(6) O(5) 3.541 2_666
H(6) N(4) 3.572 2_656
H(6) C(1) 3.513 2_556
H(6) C(8) 3.077 2_666
H(6) C(12) 3.491 2_666
H(6) H(4) 2.606 2_666
H(6) H(11) 3.460 2_556
H(6) H(12) 3.188 2_666
H(7) O(2) 3.318 2_556
H(7) O(3) 2.808 2_556
H(7) O(4) 2.877 1_445
H(7) O(4) 3.518 2_666
H(7) C(1) 3.463 2_556
H(7) C(13) 3.468 2_656
H(7) C(16) 3.202 2_556
H(7) C(17) 3.350 2_556
H(7) C(18) 3.572 2_656
H(7) H(7) 2.866 2_556
H(7) H(8) 3.139 2_556
H(7) H(10) 3.037 1_445
H(8) O(2) 2.837 .
H(8) O(3) 3.154 .
H(8) O(4) 2.660 1_445
H(8) C(1) 3.092 .
H(8) C(14) 3.428 2_656
H(8) C(15) 3.579 2_656
H(8) H(4) 3.563 1_545
H(8) H(5) 3.539 2_656
H(8) H(7) 3.139 2_556
H(8) H(11) 3.510 .
H(8) H(12) 3.099 1_445
H(9) O(1) 1.89(3) 2_555
H(9) O(6) 3.36(2) .
H(9) N(1) 3.07(2) 2_555
H(9) C(3) 2.80(2) 2_555
H(9) C(7) 3.35(2) 2_565
H(9) C(8) 3.54(2) 2_565
H(9) H(2) 3.456 2_665
H(9) H(3) 3.490 2_565
H(9) H(9) 2.58(3) 2_555
H(9) H(11) 3.20(5) 2_555
H(10) O(3) 2.10(2) 2_666
H(10) O(4) 2.89(3) 2_766
H(10) N(3) 3.10(3) 2_766
H(10) C(1) 3.23(2) 2_666
H(10) C(12) 2.99(3) 2_766
H(10) C(17) 3.37(3) 2_666
H(10) C(18) 3.39(3) 2_666
H(10) H(7) 3.037 1_665
H(10) H(10) 3.03(5) 2_766
H(11) O(5) 2.96(4) 1_445
H(11) C(7) 3.36(4) 1_445
H(11) H(1) 3.417 2_555
H(11) H(3) 3.233 1_445
H(11) H(6) 3.460 2_556
H(11) H(8) 3.510 .
H(11) H(9) 3.20(5) 2_555
H(11) H(12) 3.04(6) 1_445
H(12) O(2) 2.91(4) 1_665
H(12) O(3) 3.38(4) 1_655
H(12) N(2) 3.32(4) 1_655
H(12) C(15) 3.56(4) 2_666
H(12) H(5) 3.491 2_766
H(12) H(6) 3.188 2_666
H(12) H(8) 3.099 1_665
H(12) H(11) 3.04(6) 1_665

loop_
_geom_torsion_atom_site_label_1
_geom_torsion_atom_site_label_2
_geom_torsion_atom_site_label_3
_geom_torsion_atom_site_label_4
_geom_torsion
C(3) N(1) C(4) C(5) 178.6(2)
C(3) N(1) C(4) C(9) -1.8(3)
C(4) N(1) C(3) O(1) 178.6(2)
C(4) N(1) C(3) C(2) -0.5(3)
C(2) N(2) C(9) C(4) -1.3(3)
C(2) N(2) C(9) C(8) 179.2(2)
C(9) N(2) C(2) C(1) 178.8(2)
C(9) N(2) C(2) C(3) -1.2(3)
C(12) N(3) C(13) C(14) -179.5(2)
C(12) N(3) C(13) C(18) 0.3(3)
C(13) N(3) C(12) O(4) 178.3(2)
C(13) N(3) C(12) C(11) -1.2(3)
C(11) N(4) C(18) C(13) -1.2(3)
C(11) N(4) C(18) C(17) 179.6(2)
C(18) N(4) C(11) C(10) 179.8(2)
C(18) N(4) C(11) C(12) 0.2(3)
O(2) C(1) C(2) N(2) 177.9(2)
O(2) C(1) C(2) C(3) -2.1(3)
O(3) C(1) C(2) N(2) -2.6(3)
O(3) C(1) C(2) C(3) 177.4(2)
N(2) C(2) C(3) O(1) -176.9(2)
N(2) C(2) C(3) N(1) 2.1(3)
C(1) C(2) C(3) O(1) 3.0(3)
C(1) C(2) C(3) N(1) -177.9(2)
N(1) C(4) C(5) C(6) 179.8(2)
N(1) C(4) C(9) N(2) 2.8(3)
N(1) C(4) C(9) C(8) -177.7(2)
C(5) C(4) C(9) N(2) -177.6(2)
C(5) C(4) C(9) C(8) 1.9(3)
C(9) C(4) C(5) C(6) 0.2(3)
C(4) C(5) C(6) C(7) -2.0(4)
C(5) C(6) C(7) C(8) 1.7(4)
C(6) C(7) C(8) C(9) 0.5(4)
C(7) C(8) C(9) N(2) 177.3(2)
C(7) C(8) C(9) C(4) -2.2(3)
O(5) C(10) C(11) N(4) 170.4(2)
O(5) C(10) C(11) C(12) -9.9(3)
O(6) C(10) C(11) N(4) -8.2(4)
O(6) C(10) C(11) C(12) 171.5(2)
N(4) C(11) C(12) O(4) -178.6(2)
N(4) C(11) C(12) N(3) 1.0(3)
C(10) C(11) C(12) O(4) 1.8(3)
C(10) C(11) C(12) N(3) -178.7(2)
N(3) C(13) C(14) C(15) 179.3(2)
N(3) C(13) C(18) N(4) 0.9(3)
N(3) C(13) C(18) C(17) -179.8(2)
C(14) C(13) C(18) N(4) -179.3(2)
C(14) C(13) C(18) C(17) 0.0(3)
C(18) C(13) C(14) C(15) -0.5(4)
C(13) C(14) C(15) C(16) 0.7(4)
C(14) C(15) C(16) C(17) -0.4(4)
C(15) C(16) C(17) C(18) -0.1(3)
C(16) C(17) C(18) N(4) 179.6(2)
C(16) C(17) C(18) C(13) 0.3(4)
